data_2242912
loop_
_publ_author_name
'Zatsu, Ruokuosenuo'
'Maddela, Prabhakar'
'Indira Devi, M.'
'Singh, Ranjit'
'Pradeep, Chullikkattil P.'

_publ_section_title
;
 Crystal structure and Hirshfeld surface analysis of
 <i>rac</i>-2-[2-(4-chlorophenyl)-3,4-dihydro-2<i>H</i>-1-benzopyran-4-ylidene]hydrazine-1-carbothioamide
;
_journal_coeditor_code ZP2036
_journal_issue 5
_journal_name_full 'Acta Crystallographica Section E'
_journal_page_first 707
_journal_page_last 710
_journal_paper_doi 10.1107/S2056989019005073
_journal_volume 75
_journal_year 2019
_chemical_formula_iupac 'C16 H14 Cl N3 O S'
_chemical_formula_moiety 'C16 H14 Cl N3 O S'
_chemical_formula_sum 'C16 H14 Cl N3 O S'
_chemical_formula_weight 331.81
_chemical_name_systematic
<i>rac</i>-2-[2-(4-Chlorophenyl)-3,4-dihydro-2<i>H</i>-1-benzopyran-4-ylidene]hydrazine-1-carbothioamide
_space_group_crystal_system triclinic
_space_group_IT_number 2
_space_group_name_Hall '-P 1'
_space_group_name_H-M_alt 'P -1'
_symmetry_space_group_name_Hall '-P 1'
_symmetry_space_group_name_H-M 'P -1'
_atom_sites_solution_hydrogens mixed
_atom_sites_solution_primary direct
_atom_sites_solution_secondary difmap
_audit_creation_method SHELXL-2018/3
_cell_angle_alpha 99.838(7)
_cell_angle_beta 95.771(7)
_cell_angle_gamma 96.515(7)
_cell_formula_units_Z 2
_cell_length_a 7.8218(7)
_cell_length_b 8.4207(6)
_cell_length_c 12.3402(11)
_cell_measurement_reflns_used 2014
_cell_measurement_temperature 293(2)
_cell_measurement_theta_max 66.4900
_cell_measurement_theta_min 3.6630
_cell_volume 789.67(12)
_computing_cell_refinement
;
CrysAlis PRO (Rigaku OD, 2015)
;
_computing_data_collection
;
CrysAlis PRO (Rigaku OD, 2015)
;
_computing_data_reduction
;
CrysAlis PRO (Rigaku OD, 2015)
;
_computing_molecular_graphics
;
<i>OLEX2</i> (Dolomanov <i>et al.</i>,  2009) and Mercury (Macrae <i>et
al.</i>,  2008)
;
_computing_publication_material
;
<i>OLEX2</i> (Dolomanov <i>et al.</i>,  2009), <i>SHELXL2018/03</i>
(Sheldrick, 2015b),
PLATON (Spek, 2009) and publCIF (Westrip, 2010)
;
_computing_structure_refinement
;
<i>SHELXL2018/03</i> (Sheldrick, 2015b)
;
_computing_structure_solution
;
SHELXT (Sheldrick, 2015a)
;
_diffrn_ambient_temperature 293(2)
_diffrn_measured_fraction_theta_full 0.986
_diffrn_measured_fraction_theta_max 0.986
_diffrn_measurement_device_type 'Rigaku OD, SuperNova, Dual, Cu at zero, Eos'
_diffrn_measurement_method '\w scans'
_diffrn_radiation_type CuK\a
_diffrn_radiation_wavelength 1.54184
_diffrn_reflns_av_R_equivalents 0.0185
_diffrn_reflns_av_unetI/netI 0.0240
_diffrn_reflns_limit_h_max 9
_diffrn_reflns_limit_h_min -9
_diffrn_reflns_limit_k_max 7
_diffrn_reflns_limit_k_min -10
_diffrn_reflns_limit_l_max 14
_diffrn_reflns_limit_l_min -14
_diffrn_reflns_number 4478
_diffrn_reflns_theta_full 66.725
_diffrn_reflns_theta_max 66.725
_diffrn_reflns_theta_min 3.663
_diffrn_source 'micro-focus sealed X-ray tube'
_exptl_absorpt_coefficient_mu 3.414
_exptl_absorpt_correction_T_max 1.000
_exptl_absorpt_correction_T_min 0.464
_exptl_absorpt_correction_type gaussian
_exptl_absorpt_process_details
;
(CrysAlis PRO; Rigaku OD, 2015)
;
_exptl_crystal_colour Yellow
_exptl_crystal_density_diffrn 1.395
_exptl_crystal_description plate
_exptl_crystal_F_000 344
_exptl_crystal_size_max 0.50
_exptl_crystal_size_mid 0.17
_exptl_crystal_size_min 0.10
_refine_diff_density_max 0.507
_refine_diff_density_min -0.411
_refine_ls_extinction_method none
_refine_ls_goodness_of_fit_ref 1.046
_refine_ls_hydrogen_treatment mixed
_refine_ls_matrix_type full
_refine_ls_number_parameters 211
_refine_ls_number_reflns 2766
_refine_ls_number_restraints 0
_refine_ls_restrained_S_all 1.046
_refine_ls_R_factor_all 0.0488
_refine_ls_R_factor_gt 0.0422
_refine_ls_shift/su_max 0.001
_refine_ls_shift/su_mean 0.000
_refine_ls_structure_factor_coef Fsqd
_refine_ls_weighting_details 'w=1/[\s^2^(Fo^2^)+(0.0655P)^2^+0.1825P] where P=(Fo^2^+2Fc^2^)/3'
_refine_ls_weighting_scheme calc
_refine_ls_wR_factor_gt 0.1133
_refine_ls_wR_factor_ref 0.1207
_reflns_number_gt 2346
_reflns_number_total 2766
_reflns_threshold_expression 'I > 2\s(I)'
_cod_data_source_file zp2036sup1.cif
_cod_data_source_block I
_cod_original_cell_volume 789.66(12)
_cod_database_code 2242912
_shelx_space_group_comment
;
The symmetry employed for this shelxl refinement is uniquely defined
by the following loop, which should always be used as a source of
symmetry information in preference to the above space-group names.
They are only intended as comments.
;

loop_
_space_group_symop_operation_xyz
'x, y, z'
'-x, -y, -z'

loop_
_atom_site_type_symbol
_atom_site_label
_atom_site_fract_x
_atom_site_fract_y
_atom_site_fract_z
_atom_site_U_iso_or_equiv
_atom_site_adp_type
_atom_site_calc_flag
_atom_site_occupancy
S S1 0.03040(9) 0.27189(6) 1.04983(4) 0.0560(2) Uani d 1
Cl Cl1 0.63580(11) 1.37767(8) 0.85742(7) 0.0909(3) Uani d 1
O O1 0.2996(2) 0.65276(19) 0.57103(12) 0.0597(4) Uani d 1
N N1 0.1205(2) 0.3125(2) 0.75055(14) 0.0492(4) Uani d 1
N N2 0.1066(3) 0.3537(2) 0.86177(14) 0.0492(4) Uani d 1
H H2N 0.089(3) 0.448(3) 0.892(2) 0.061(7) Uiso d 1
N N3 0.0872(4) 0.0835(2) 0.86608(18) 0.0689(6) Uani d 1
H H3AN 0.115(4) 0.073(3) 0.800(3) 0.076(9) Uiso d 1
H H3BN 0.062(3) -0.002(3) 0.896(2) 0.074(8) Uiso d 1
C C2 0.3685(3) 0.6714(3) 0.68520(18) 0.0499(5) Uani d 1
H H2 0.467722 0.610398 0.689533 0.060 Uiso calc 1
C C3 0.2332(3) 0.6009(3) 0.74971(17) 0.0493(5) Uani d 1
H H3A 0.281782 0.610110 0.826354 0.059 Uiso calc 1
H H3B 0.134816 0.661355 0.748204 0.059 Uiso calc 1
C C4 0.1747(3) 0.4250(2) 0.69944(17) 0.0450(4) Uani d 1
C C5 0.1826(3) 0.3784(3) 0.58006(16) 0.0474(5) Uani d 1
C C6 0.1305(3) 0.2204(3) 0.52088(19) 0.0606(6) Uani d 1
H H6 0.091678 0.139229 0.558488 0.073 Uiso calc 1
C C7 0.1353(3) 0.1822(3) 0.4087(2) 0.0681(7) Uani d 1
H H7 0.104231 0.075412 0.371456 0.082 Uiso calc 1
C C8 0.1866(3) 0.3031(4) 0.35112(19) 0.0650(7) Uani d 1
H H8 0.186752 0.278143 0.274751 0.078 Uiso calc 1
C C9 0.2373(3) 0.4599(3) 0.40644(19) 0.0607(6) Uani d 1
H H9 0.269457 0.541354 0.367367 0.073 Uiso calc 1
C C10 0.2406(3) 0.4967(3) 0.52061(17) 0.0500(5) Uani d 1
C C11 0.4330(3) 0.8494(3) 0.72737(18) 0.0506(5) Uani d 1
C C12 0.4111(3) 0.9656(3) 0.6620(2) 0.0604(6) Uani d 1
H H12 0.352887 0.934776 0.590588 0.073 Uiso calc 1
C C13 0.4752(3) 1.1273(3) 0.7020(2) 0.0668(7) Uani d 1
H H13 0.460876 1.204685 0.657535 0.080 Uiso calc 1
C C14 0.5595(3) 1.1727(3) 0.8070(2) 0.0624(6) Uani d 1
C C15 0.5862(4) 1.0597(3) 0.8729(2) 0.0719(7) Uani d 1
H H15 0.645873 1.091518 0.943806 0.086 Uiso calc 1
C C16 0.5233(4) 0.8983(3) 0.8325(2) 0.0682(7) Uani d 1
H H16 0.541890 0.821123 0.876540 0.082 Uiso calc 1
C C17 0.0759(3) 0.2312(2) 0.91799(17) 0.0470(5) Uani d 1

loop_
_atom_site_aniso_label
_atom_site_aniso_U_11
_atom_site_aniso_U_22
_atom_site_aniso_U_33
_atom_site_aniso_U_12
_atom_site_aniso_U_13
_atom_site_aniso_U_23
S1 0.0973(4) 0.0372(3) 0.0360(3) 0.0047(3) 0.0169(3) 0.0114(2)
Cl1 0.1088(6) 0.0550(4) 0.1009(6) -0.0103(4) -0.0092(4) 0.0184(4)
O1 0.0846(11) 0.0556(9) 0.0446(8) 0.0059(8) 0.0172(7) 0.0219(7)
N1 0.0673(11) 0.0448(9) 0.0385(9) 0.0057(8) 0.0134(8) 0.0132(7)
N2 0.0761(12) 0.0362(9) 0.0386(9) 0.0049(8) 0.0174(8) 0.0121(7)
N3 0.127(2) 0.0374(10) 0.0482(12) 0.0088(11) 0.0328(12) 0.0121(9)
C2 0.0547(11) 0.0521(12) 0.0491(12) 0.0100(9) 0.0147(9) 0.0200(9)
C3 0.0593(12) 0.0485(11) 0.0438(11) 0.0050(9) 0.0130(9) 0.0163(9)
C4 0.0498(11) 0.0480(11) 0.0406(10) 0.0083(8) 0.0092(8) 0.0143(8)
C5 0.0500(11) 0.0577(12) 0.0380(10) 0.0090(9) 0.0085(8) 0.0154(9)
C6 0.0730(15) 0.0630(14) 0.0427(12) -0.0017(11) 0.0043(10) 0.0101(10)
C7 0.0738(16) 0.0771(17) 0.0467(13) 0.0005(13) 0.0025(11) 0.0017(12)
C8 0.0578(13) 0.101(2) 0.0356(11) 0.0103(13) 0.0068(9) 0.0095(12)
C9 0.0627(13) 0.0833(17) 0.0434(12) 0.0128(12) 0.0161(10) 0.0244(11)
C10 0.0519(11) 0.0594(13) 0.0440(11) 0.0128(9) 0.0121(9) 0.0173(9)
C11 0.0518(11) 0.0508(12) 0.0546(12) 0.0066(9) 0.0154(9) 0.0198(10)
C12 0.0671(14) 0.0556(13) 0.0624(14) 0.0069(10) 0.0047(11) 0.0241(11)
C13 0.0729(15) 0.0549(14) 0.0773(17) 0.0061(11) 0.0021(13) 0.0305(12)
C14 0.0617(13) 0.0518(13) 0.0755(16) 0.0005(10) 0.0090(12) 0.0208(11)
C15 0.0828(17) 0.0661(16) 0.0636(15) -0.0061(13) -0.0029(13) 0.0199(12)
C16 0.0828(17) 0.0581(14) 0.0663(16) 0.0004(12) 0.0026(13) 0.0283(12)
C17 0.0642(12) 0.0382(10) 0.0407(10) 0.0027(9) 0.0109(9) 0.0129(8)

loop_
_atom_type_symbol
_atom_type_description
_atom_type_scat_dispersion_real
_atom_type_scat_dispersion_imag
_atom_type_scat_source
C C 0.0181 0.0091 'International Tables Vol C Tables 4.2.6.8 and 6.1.1.4'
H H 0.0000 0.0000 'International Tables Vol C Tables 4.2.6.8 and 6.1.1.4'
Cl Cl 0.3639 0.7018 'International Tables Vol C Tables 4.2.6.8 and 6.1.1.4'
N N 0.0311 0.0180 'International Tables Vol C Tables 4.2.6.8 and 6.1.1.4'
O O 0.0492 0.0322 'International Tables Vol C Tables 4.2.6.8 and 6.1.1.4'
S S 0.3331 0.5567 'International Tables Vol C Tables 4.2.6.8 and 6.1.1.4'

loop_
_geom_angle_atom_site_label_1
_geom_angle_atom_site_label_2
_geom_angle_atom_site_label_3
_geom_angle
C10 O1 C2 114.56(16)
C4 N1 N2 118.41(17)
C17 N2 N1 117.54(17)
C17 N2 H2N 117.8(17)
N1 N2 H2N 122.4(17)
C17 N3 H3AN 117(2)
C17 N3 H3BN 121.9(18)
H3AN N3 H3BN 121(3)
O1 C2 C11 107.89(17)
O1 C2 C3 110.01(18)
C11 C2 C3 114.02(18)
O1 C2 H2 108.3
C11 C2 H2 108.3
C3 C2 H2 108.3
C4 C3 C2 109.75(17)
C4 C3 H3A 109.7
C2 C3 H3A 109.7
C4 C3 H3B 109.7
C2 C3 H3B 109.7
H3A C3 H3B 108.2
N1 C4 C5 117.19(19)
N1 C4 C3 126.53(19)
C5 C4 C3 116.28(17)
C10 C5 C6 117.4(2)
C10 C5 C4 119.36(19)
C6 C5 C4 123.21(19)
C7 C6 C5 121.6(2)
C7 C6 H6 119.2
C5 C6 H6 119.2
C6 C7 C8 119.7(2)
C6 C7 H7 120.1
C8 C7 H7 120.1
C9 C8 C7 120.2(2)
C9 C8 H8 119.9
C7 C8 H8 119.9
C8 C9 C10 120.0(2)
C8 C9 H9 120.0
C10 C9 H9 120.0
O1 C10 C9 117.1(2)
O1 C10 C5 121.98(19)
C9 C10 C5 120.9(2)
C16 C11 C12 118.5(2)
C16 C11 C2 119.6(2)
C12 C11 C2 121.8(2)
C13 C12 C11 120.5(2)
C13 C12 H12 119.7
C11 C12 H12 119.7
C14 C13 C12 119.7(2)
C14 C13 H13 120.1
C12 C13 H13 120.1
C13 C14 C15 121.0(2)
C13 C14 Cl1 119.26(19)
C15 C14 Cl1 119.7(2)
C14 C15 C16 119.1(3)
C14 C15 H15 120.4
C16 C15 H15 120.4
C15 C16 C11 121.0(2)
C15 C16 H16 119.5
C11 C16 H16 119.5
N3 C17 N2 117.00(19)
N3 C17 S1 122.99(17)
N2 C17 S1 120.00(16)

loop_
_geom_bond_atom_site_label_1
_geom_bond_atom_site_label_2
_geom_bond_distance
S1 C17 1.687(2)
Cl1 C14 1.746(2)
O1 C10 1.361(3)
O1 C2 1.433(3)
N1 C4 1.281(3)
N1 N2 1.375(2)
N2 C17 1.351(3)
N2 H2N 0.85(3)
N3 C17 1.315(3)
N3 H3AN 0.85(3)
N3 H3BN 0.88(3)
C2 C11 1.511(3)
C2 C3 1.514(3)
C2 H2 0.9800
C3 C4 1.505(3)
C3 H3A 0.9700
C3 H3B 0.9700
C4 C5 1.468(3)
C5 C10 1.396(3)
C5 C6 1.398(3)
C6 C7 1.372(3)
C6 H6 0.9300
C7 C8 1.383(4)
C7 H7 0.9300
C8 C9 1.373(4)
C8 H8 0.9300
C9 C10 1.387(3)
C9 H9 0.9300
C11 C16 1.385(3)
C11 C12 1.385(3)
C12 C13 1.383(3)
C12 H12 0.9300
C13 C14 1.364(4)
C13 H13 0.9300
C14 C15 1.374(4)
C15 C16 1.381(4)
C15 H15 0.9300
C16 H16 0.9300

loop_
_geom_hbond_atom_site_label_D
_geom_hbond_atom_site_label_H
_geom_hbond_atom_site_label_A
_geom_hbond_site_symmetry_A
_geom_hbond_distance_DH
_geom_hbond_distance_HA
_geom_hbond_distance_DA
_geom_hbond_angle_DHA
_geom_hbond_publ_flag
N2 H2N S1 2_567 0.85(3) 2.65(3) 3.480(2) 167(2) yes
N3 H3BN S1 2_557 0.88(3) 2.52(3) 3.392(2) 171(2) yes

loop_
_geom_torsion_atom_site_label_1
_geom_torsion_atom_site_label_2
_geom_torsion_atom_site_label_3
_geom_torsion_atom_site_label_4
_geom_torsion
C4 N1 N2 C17 -169.8(2)
C10 O1 C2 C11 178.22(17)
C10 O1 C2 C3 -56.8(2)
O1 C2 C3 C4 57.2(2)
C11 C2 C3 C4 178.59(17)
N2 N1 C4 C5 -178.00(17)
N2 N1 C4 C3 2.7(3)
C2 C3 C4 N1 150.2(2)
C2 C3 C4 C5 -29.1(2)
N1 C4 C5 C10 179.93(19)
C3 C4 C5 C10 -0.7(3)
N1 C4 C5 C6 1.6(3)
C3 C4 C5 C6 -179.1(2)
C10 C5 C6 C7 -0.2(4)
C4 C5 C6 C7 178.2(2)
C5 C6 C7 C8 -2.4(4)
C6 C7 C8 C9 1.9(4)
C7 C8 C9 C10 1.3(4)
C2 O1 C10 C9 -155.12(19)
C2 O1 C10 C5 26.0(3)
C8 C9 C10 O1 177.1(2)
C8 C9 C10 C5 -4.0(3)
C6 C5 C10 O1 -177.7(2)
C4 C5 C10 O1 3.8(3)
C6 C5 C10 C9 3.4(3)
C4 C5 C10 C9 -175.0(2)
O1 C2 C11 C16 -173.0(2)
C3 C2 C11 C16 64.5(3)
O1 C2 C11 C12 4.2(3)
C3 C2 C11 C12 -118.3(2)
C16 C11 C12 C13 -1.3(4)
C2 C11 C12 C13 -178.5(2)
C11 C12 C13 C14 -0.5(4)
C12 C13 C14 C15 1.8(4)
C12 C13 C14 Cl1 -178.7(2)
C13 C14 C15 C16 -1.3(4)
Cl1 C14 C15 C16 179.2(2)
C14 C15 C16 C11 -0.5(4)
C12 C11 C16 C15 1.8(4)
C2 C11 C16 C15 179.1(2)
N1 N2 C17 N3 9.8(3)
N1 N2 C17 S1 -171.68(15)

_cod_database_fobs_code 2242912
